data_1565547
loop_
_publ_author_name
'L\'opez Pl\'a, Jessica M.'
'Boudalis, Athanassios K.'
'Telser, Joshua'
'Raptis, Raphael G.'

_publ_section_title
;
 Chromium(III)-pyrazole complexes. X-Ray crystal structures, 1H NMR
 investigation of ligand fluxional behavior and EPR studies
;
_journal_name_full 'Inorganica Chimica Acta'
_journal_page_first 119299
_journal_paper_doi 10.1016/j.ica.2019.119299
_journal_volume 502
_journal_year 2020
_chemical_formula_moiety 'C9.01 H12.02 Cl3 Cr N6.01'
_chemical_formula_sum 'C9.01 H12.02 Cl3 Cr N6.01'
_chemical_formula_weight 362.81
_chemical_name_systematic mer-Cr(pzH)3Cl3
_space_group_crystal_system monoclinic
_space_group_IT_number 15
_space_group_name_Hall '-C 2yc'
_space_group_name_H-M_alt 'C 1 2/c 1'
_atom_sites_solution_hydrogens mixed
_atom_sites_solution_primary dual
_cell_angle_alpha 90
_cell_angle_beta 97.3070(10)
_cell_angle_gamma 90
_cell_formula_units_Z 4
_cell_length_a 9.0315(6)
_cell_length_b 14.2944(9)
_cell_length_c 11.3175(10)
_cell_measurement_reflns_used 8189
_cell_measurement_temperature 297(2)
_cell_measurement_theta_max 28.33
_cell_measurement_theta_min 3.07
_cell_volume 1449.22(18)
_computing_cell_refinement 'SAINT v8.34A (Bruker, 2013)'
_computing_data_reduction 'SAINT v8.34A (Bruker, 2013)'
_computing_molecular_graphics 'Olex2 (Dolomanov et al., 2009)'
_computing_publication_material 'Olex2 (Dolomanov et al., 2009)'
_computing_structure_refinement 'ShelXL (Sheldrick, 2015)'
_computing_structure_solution 'ShelXT (Sheldrick, 2015)'
_diffrn_ambient_temperature 297.03
_diffrn_measured_fraction_theta_full 0.999
_diffrn_measured_fraction_theta_max 0.996
_diffrn_measurement_device_type 'Bruker APEX-II CCD'
_diffrn_measurement_method '\f and \w scans'
_diffrn_radiation_type MoK\a
_diffrn_radiation_wavelength 0.71073
_diffrn_reflns_av_R_equivalents 0.0184
_diffrn_reflns_av_unetI/netI 0.0131
_diffrn_reflns_Laue_measured_fraction_full 0.999
_diffrn_reflns_Laue_measured_fraction_max 0.996
_diffrn_reflns_limit_h_max 12
_diffrn_reflns_limit_h_min -12
_diffrn_reflns_limit_k_max 18
_diffrn_reflns_limit_k_min -19
_diffrn_reflns_limit_l_max 15
_diffrn_reflns_limit_l_min -15
_diffrn_reflns_number 9746
_diffrn_reflns_point_group_measured_fraction_full 0.999
_diffrn_reflns_point_group_measured_fraction_max 0.996
_diffrn_reflns_theta_full 25.242
_diffrn_reflns_theta_max 28.331
_diffrn_reflns_theta_min 2.850
_diffrn_standards_number 0
_exptl_absorpt_coefficient_mu 1.337
_exptl_absorpt_correction_T_max 1.0000
_exptl_absorpt_correction_T_min 0.8980
_exptl_absorpt_correction_type multi-scan
_exptl_absorpt_process_details
'SADABS-2014/2 (Bruker,2014/2) was used for absorption correction. wR2(int) was 0.1030 before and 0.0387 after correction. The Ratio of minimum to maximum transmission is 0.8980. The \l/2 correction factor is 0.00150.'
_exptl_crystal_colour green
_exptl_crystal_colour_primary green
_exptl_crystal_density_diffrn 1.663
_exptl_crystal_description plate
_exptl_crystal_F_000 732
_exptl_crystal_size_max 0.304
_exptl_crystal_size_mid 0.193
_exptl_crystal_size_min 0.147
_refine_diff_density_max 0.416
_refine_diff_density_min -0.367
_refine_diff_density_rms 0.055
_refine_ls_extinction_coef .
_refine_ls_extinction_method none
_refine_ls_goodness_of_fit_ref 1.132
_refine_ls_hydrogen_treatment mixed
_refine_ls_matrix_type full
_refine_ls_number_parameters 115
_refine_ls_number_reflns 1805
_refine_ls_number_restraints 1
_refine_ls_restrained_S_all 1.132
_refine_ls_R_factor_all 0.0324
_refine_ls_R_factor_gt 0.0282
_refine_ls_shift/su_max 0.001
_refine_ls_shift/su_mean 0.000
_refine_ls_structure_factor_coef Fsqd
_refine_ls_weighting_details 'w=1/[\s^2^(Fo^2^)+(0.0342P)^2^+1.2304P] where P=(Fo^2^+2Fc^2^)/3'
_refine_ls_weighting_scheme calc
_refine_ls_wR_factor_gt 0.0726
_refine_ls_wR_factor_ref 0.0762
_reflns_Friedel_coverage 0.000
_reflns_Friedel_fraction_full .
_reflns_Friedel_fraction_max .
_reflns_number_gt 1596
_reflns_number_total 1805
_reflns_threshold_expression 'I > 2\s(I)'
_cod_data_source_file ICA-2020-502-119299.cif
_cod_data_source_block jlp003_b
_cod_database_code 1565547
_shelx_space_group_comment
;
The symmetry employed for this shelxl refinement is uniquely defined
by the following loop, which should always be used as a source of
symmetry information in preference to the above space-group names.
They are only intended as comments.
;
_shelx_estimated_absorpt_t_max 0.828
_shelx_estimated_absorpt_t_min 0.687
_olex2_refinement_description
;
1. Fixed Uiso
 At 1.2 times of:
  All C(H) groups, All N(H) groups
2. Others
 1*[Sof(N4)+Sof(H4)+Sof(C4)+Sof(H4A)]+1*[Sof(N4)+Sof(H4)+Sof(C4)+Sof(H4A)]=1
 with esd of 0.01
 Sof(N4)=Sof(H4)=Sof(C4)=Sof(H4A)=FVAR(1)
 Sof(C5B)=Sof(H5B)=1-FVAR(2)
 Sof(C5A)=Sof(H5A)=FVAR(2)
3.a Aromatic/amide H refined with riding coordinates:
 N4(H4), C1(H1), C2(H2A), C3(H3), C4(H4A), C5B(H5B)
;
_olex2_submission_special_instructions 'No special instructions were received'

loop_
_space_group_symop_operation_xyz
'x, y, z'
'-x, y, -z+1/2'
'x+1/2, y+1/2, z'
'-x+1/2, y+1/2, -z+1/2'
'-x, -y, -z'
'x, -y, z-1/2'
'-x+1/2, -y+1/2, -z'
'x+1/2, -y+1/2, z-1/2'

loop_
_atom_site_label
_atom_site_type_symbol
_atom_site_fract_x
_atom_site_fract_y
_atom_site_fract_z
_atom_site_U_iso_or_equiv
_atom_site_adp_type
_atom_site_occupancy
_atom_site_site_symmetry_order
_atom_site_calc_flag
_atom_site_refinement_flags_posn
_atom_site_refinement_flags_adp
_atom_site_refinement_flags_occupancy
_atom_site_disorder_assembly
_atom_site_disorder_group
Cr1 Cr 0.500000 0.63029(2) 0.750000 0.02853(11) Uani 1 2 d S T P A .
Cl1 Cl 0.32817(5) 0.63214(3) 0.57884(4) 0.04213(13) Uani 1 1 d . . . . .
Cl2 Cl 0.500000 0.46769(4) 0.750000 0.04740(17) Uani 1 2 d S T P . .
N1 N 0.67158(16) 0.63553(10) 0.64480(13) 0.0360(3) Uani 1 1 d . . . . .
N2 N 0.6583(2) 0.60495(14) 0.53125(15) 0.0507(4) Uani 1 1 d . . . . .
H2 H 0.577(3) 0.583(2) 0.500(3) 0.081(9) Uiso 1 1 d . . . . .
N3 N 0.500000 0.77662(14) 0.750000 0.0329(4) Uani 1 2 d S T P . .
N4 N 0.5896(19) 0.8400(10) 0.8229(15) 0.048(3) Uani 0.504(3) 1 d . . . A -2
H4 H 0.650420 0.816964 0.880140 0.058 Uiso 0.504(3) 1 calc R . . A -2
C1 C 0.7843(3) 0.61578(16) 0.4839(2) 0.0558(5) Uani 1 1 d . . . . .
H1 H 0.800774 0.598358 0.407447 0.067 Uiso 1 1 calc R . . . .
C2 C 0.8842(2) 0.65660(18) 0.5667(2) 0.0575(5) Uani 1 1 d . . . . .
H2A H 0.982073 0.673453 0.559504 0.069 Uiso 1 1 calc R . . . .
C3 C 0.8086(2) 0.66793(17) 0.66505(18) 0.0529(5) Uani 1 1 d . . . . .
H3 H 0.849766 0.695072 0.736418 0.063 Uiso 1 1 calc R . . . .
C4 C 0.600(3) 0.8229(14) 0.8135(16) 0.043(2) Uani 0.504(3) 1 d . . . A 2
H4A H 0.683776 0.804077 0.864585 0.052 Uiso 0.504(3) 1 calc R . . A 2
C5A C 0.588(2) 0.9168(6) 0.8125(14) 0.042(2) Uani 0.48(4) 1 d . . . A -2
H5A H 0.656(6) 0.958(3) 0.852(4) 0.051 Uiso 0.48(4) 1 d R . . A -2
C5B C 0.532(2) 0.9297(6) 0.7748(14) 0.046(3) Uani 0.52(4) 1 d . . . A 2
H5B H 0.569847 0.984274 0.811839 0.055 Uiso 0.52(4) 1 calc R . . A 2

loop_
_atom_site_aniso_label
_atom_site_aniso_U_11
_atom_site_aniso_U_22
_atom_site_aniso_U_33
_atom_site_aniso_U_23
_atom_site_aniso_U_13
_atom_site_aniso_U_12
Cr1 0.02801(18) 0.0329(2) 0.02308(17) 0.000 -0.00272(13) 0.000
Cl1 0.0404(2) 0.0522(3) 0.0300(2) -0.00454(16) -0.01030(16) 0.00311(17)
Cl2 0.0528(4) 0.0359(3) 0.0508(4) 0.000 -0.0039(3) 0.000
N1 0.0374(7) 0.0396(7) 0.0302(7) -0.0005(5) 0.0019(5) 0.0008(6)
N2 0.0550(10) 0.0599(10) 0.0385(8) -0.0116(7) 0.0107(7) -0.0145(8)
N3 0.0358(9) 0.0356(10) 0.0262(9) 0.000 0.0002(7) 0.000
N4 0.055(4) 0.043(7) 0.048(4) -0.030(3) 0.016(2) -0.016(4)
C1 0.0612(13) 0.0678(14) 0.0420(11) -0.0016(9) 0.0208(9) -0.0020(10)
C2 0.0398(10) 0.0822(15) 0.0521(12) 0.0058(11) 0.0125(9) 0.0005(10)
C3 0.0376(9) 0.0789(14) 0.0416(10) -0.0091(10) 0.0025(8) -0.0074(10)
C4 0.063(4) 0.030(5) 0.037(3) -0.018(4) 0.013(3) -0.006(3)
C5A 0.055(5) 0.034(3) 0.037(4) -0.001(2) -0.002(3) -0.001(3)
C5B 0.061(9) 0.0345(19) 0.040(7) -0.005(2) 0.000(6) -0.003(3)

loop_
_atom_type_symbol
_atom_type_description
_atom_type_scat_dispersion_real
_atom_type_scat_dispersion_imag
_atom_type_scat_source
C C 0.0033 0.0016 'International Tables Vol C Tables 4.2.6.8 and 6.1.1.4'
H H 0.0000 0.0000 'International Tables Vol C Tables 4.2.6.8 and 6.1.1.4'
Cl Cl 0.1484 0.1585 'International Tables Vol C Tables 4.2.6.8 and 6.1.1.4'
Cr Cr 0.3209 0.6236 'International Tables Vol C Tables 4.2.6.8 and 6.1.1.4'
N N 0.0061 0.0033 'International Tables Vol C Tables 4.2.6.8 and 6.1.1.4'

loop_
_geom_angle_atom_site_label_1
_geom_angle_atom_site_label_2
_geom_angle_atom_site_label_3
_geom_angle
_geom_angle_site_symmetry_1
_geom_angle_site_symmetry_3
Cl1 Cr1 Cl1 178.69(3) . 2_656
C5Bb C5Bb N4 118.8(10) 2_656 .
C5Bb C5Bb C4 114.5(9) 2_656 .
Cl1 Cr1 Cl2 90.654(13) . .
C5Bb C4b H4A 131.7 . .
C4b C5Bb H5B 122.7 . .
C5Bb C5Bb H5B 122.7 2_656 .
C4b N3 Cr1 121.4(9) 2_656 .
C4b N3 Cr1 121.4(9) . .
C4b N3 N4 10.8(15) . .
C4b N3 N4 108.2(4) 2_656 .
C4b N3 C4 117.1(17) . 2_656
Cl1 Cr1 Cl2 90.654(13) 2_656 .
N1 Cr1 Cl1 90.55(4) 2_656 .
N1 Cr1 Cl1 90.55(4) . 2_656
N1 Cr1 Cl1 89.40(4) . .
N1 Cr1 Cl1 89.40(4) 2_656 2_656
N1 Cr1 Cl2 92.08(4) . .
N1 Cr1 Cl2 92.07(4) 2_656 .
N1 Cr1 N1 175.85(8) 2_656 .
N1 Cr1 N3 87.93(4) 2_656 .
N1 Cr1 N3 87.92(4) . .
N3 Cr1 Cl1 89.346(13) . 2_656
N3 Cr1 Cl1 89.346(13) . .
N3 Cr1 Cl2 180.0 . .
N2 N1 Cr1 123.61(12) . .
C3 N1 Cr1 132.00(13) . .
C3 N1 N2 104.37(16) . .
N1 N2 H2 120(2) . .
C5Bb N4 H4 141.2 . .
C5Bb C5A N4 110.5(17) . .
C5Bb C5A C4 110.2(15) . .
C4b C5A H5A 126(3) . .
C5Bb C5A H5A 123(3) . .
N3 C4b H4A 131.7 . .
N3 C4b C5A 117.7(17) . .
N3 C4b C5B 96.5(13) . .
C1 N2 N1 111.73(18) . .
C1 N2 H2 129(2) . .
N4 N3 Cr1 130.0(7) . .
N3 N4 H4 117.3 . .
N3 N4 C5B 101.2(13) . .
C5A N4 N3 125.4(18) . .
C5A N4 H4 117.3 . .
C5A N4 C5B 24.6(7) . .
N2 C1 H1 126.2 . .
N2 C1 C2 107.55(19) . .
N4 C5Bb C4 6.7(12) . .
N4 C5Bb H5B 118.3 . .
C2 C1 H1 126.2 . .
C1 C2 H2A 127.6 . .
C1 C2 C3 104.75(19) . .
C3 C2 H2A 127.6 . .
N1 C3 C2 111.57(18) . .
N1 C3 H3 124.2 . .
C2 C3 H3 124.2 . .
N4 C5A C4 7.3(16) . .
N4 C5A H5A 126(3) . .
C5A C5Bb N4 44.9(12) . .
C5A C5Bb C4 48.6(11) . .
C5A C4b H4A 110.6 . .
C5A C5Bb C5B 162.7(9) . 2_656
C5A C4b C5B 21.2(5) . .
C5A C5Bb H5B 74.3 . .

loop_
_geom_bond_atom_site_label_1
_geom_bond_atom_site_label_2
_geom_bond_distance
_geom_bond_site_symmetry_2
Cr1 Cl1 2.3231(4) .
Cr1 Cl1 2.3231(4) 2_656
Cr1 Cl2 2.3242(7) .
Cr1 N1 2.0721(15) 2_656
Cr1 N1 2.0721(15) .
Cr1 N3 2.092(2) .
C4b H4A 0.9300 .
C4b C5A 1.35(2) .
C4b C5B 1.68(2) .
C5Bb C5B 0.75(4) 2_656
C5Bb H5B 0.9300 .
N1 N2 1.348(2) .
N1 C3 1.314(2) .
N2 H2 0.83(3) .
N2 C1 1.328(3) .
N3 N4 1.410(17) .
N3 C4 1.27(2) .
N3 C4 1.27(2) 2_656
N4 H4 0.8600 .
N4 C5A 1.103(19) .
N4 C5B 1.46(2) .
C1 H1 0.9300 .
C1 C2 1.348(3) .
C2 H2A 0.9300 .
C2 C3 1.387(3) .
C3 H3 0.9300 .
C5A H5A 0.92(5) .
C5A C5B 0.649(5) .
